data_7042988
loop_
_publ_author_name
'Brown, Matthew L.'
'Ovens, Jeffrey S.'
'Leznoff, Daniel B.'

_publ_section_title
;
 Dicyanoaurate-based heterobimetallic uranyl coordination polymers.
;
_journal_name_full 'Dalton transactions (Cambridge, England : 2003)'
_journal_paper_doi 10.1039/c7dt00942a
_journal_year 2017
_chemical_formula_moiety 'Au C2 N4 O8 U, C36 H30 N P2'
_chemical_formula_sum 'C38 H30 Au N5 O8 P2 U'
_chemical_formula_weight 1181.60
_space_group_crystal_system triclinic
_space_group_IT_number 2
_space_group_name_Hall '-P 1'
_space_group_name_H-M_alt 'P -1'
_symmetry_space_group_name_Hall '-P 1'
_symmetry_space_group_name_H-M 'P -1'
_atom_sites_solution_hydrogens difmap
_atom_sites_solution_primary dual
_audit_creation_date 2017-03-06
_audit_creation_method SHELXL-2016/6
_audit_update_record
;
2017-03-14 deposited with the CCDC.
2017-04-26 downloaded from the CCDC.
;
_cell_angle_alpha 99.118(2)
_cell_angle_beta 110.205(2)
_cell_angle_gamma 92.652(2)
_cell_formula_units_Z 2
_cell_length_a 11.8363(3)
_cell_length_b 12.6558(3)
_cell_length_c 14.7514(4)
_cell_measurement_reflns_used 9771
_cell_measurement_temperature 298(10)
_cell_measurement_theta_max 69.245
_cell_measurement_theta_min 3.249
_cell_volume 2035.34(10)
_computing_cell_refinement 'SAINT v8.37A (Bruker, 2015)'
_computing_data_reduction 'SAINT v8.37A (Bruker, 2015)'
_computing_molecular_graphics 'Olex2 (Dolomanov et al., 2009), ShelXle (H\"ubschle et al., 2011)'
_computing_publication_material 'Olex2 (Dolomanov et al., 2009)'
_computing_structure_refinement 'ShelXL 2016/6 (Sheldrick, 2016)'
_computing_structure_solution 'XT 2014/5 (Sheldrick, 2015)'
_diffrn_ambient_temperature 298(10)
_diffrn_measured_fraction_theta_full 0.980
_diffrn_measured_fraction_theta_max 0.980
_diffrn_measurement_device_type 'Bruker APEX-II DUO CCD cu'
_diffrn_measurement_method '\f and \w scans'
_diffrn_radiation_type CuK\a
_diffrn_radiation_wavelength 1.54178
_diffrn_reflns_av_R_equivalents 0.0562
_diffrn_reflns_av_unetI/netI 0.0325
_diffrn_reflns_Laue_measured_fraction_full 0.980
_diffrn_reflns_Laue_measured_fraction_max 0.980
_diffrn_reflns_limit_h_max 14
_diffrn_reflns_limit_h_min -14
_diffrn_reflns_limit_k_max 14
_diffrn_reflns_limit_k_min -13
_diffrn_reflns_limit_l_max 17
_diffrn_reflns_limit_l_min -17
_diffrn_reflns_number 52146
_diffrn_reflns_point_group_measured_fraction_full 0.980
_diffrn_reflns_point_group_measured_fraction_max 0.980
_diffrn_reflns_theta_full 66.590
_diffrn_reflns_theta_max 66.590
_diffrn_reflns_theta_min 3.249
_diffrn_standards_number 0
_exptl_absorpt_coefficient_mu 19.003
_exptl_absorpt_correction_T_max 0.7534
_exptl_absorpt_correction_T_min 0.4715
_exptl_absorpt_correction_type multi-scan
_exptl_absorpt_process_details
;
'SADABS-2016/2 (Bruker,2016/2) was used for absorption correction. 
wR2(int) was 0.1146 before and 0.0673 after correction. 
The Ratio of minimum to maximum transmission is 0.6258.
The \l/2 correction factor is Not present.'
;
_exptl_crystal_colour 'light yellow'
_exptl_crystal_colour_modifier light
_exptl_crystal_colour_primary yellow
_exptl_crystal_density_diffrn 1.928
_exptl_crystal_description plate
_exptl_crystal_F_000 1116
_exptl_crystal_preparation 'Slow evaporation to dryness from acetone'
_exptl_crystal_recrystallization_method 'Slow evaporation to dryness from acetone'
_exptl_crystal_size_max 0.117
_exptl_crystal_size_mid 0.09
_exptl_crystal_size_min 0.029
_refine_diff_density_max 2.080
_refine_diff_density_min -1.041
_refine_diff_density_rms 0.122
_refine_ls_extinction_method none
_refine_ls_goodness_of_fit_ref 1.033
_refine_ls_hydrogen_treatment refall
_refine_ls_matrix_type full
_refine_ls_number_parameters 619
_refine_ls_number_reflns 7035
_refine_ls_number_restraints 53
_refine_ls_restrained_S_all 1.030
_refine_ls_R_factor_all 0.0385
_refine_ls_R_factor_gt 0.0302
_refine_ls_shift/su_max 0.001
_refine_ls_shift/su_mean 0.000
_refine_ls_structure_factor_coef Fsqd
_refine_ls_weighting_details 'w=1/[\s^2^(Fo^2^)+(0.0419P)^2^+3.3060P] where P=(Fo^2^+2Fc^2^)/3'
_refine_ls_weighting_scheme calc
_refine_ls_wR_factor_gt 0.0740
_refine_ls_wR_factor_ref 0.0799
_reflns_Friedel_coverage 0.000
_reflns_number_gt 6027
_reflns_number_total 7035
_reflns_threshold_expression 'I > 2\s(I)'
_cod_data_source_file c7dt00942a2.cif
_cod_data_source_block PPNChain11_NoDisord
_cod_original_cell_volume 2035.34(9)
_cod_database_code 7042988
_shelx_shelxl_version_number 2016/6
_shelx_space_group_comment
;
The symmetry employed for this shelxl refinement is uniquely defined
by the following loop, which should always be used as a source of
symmetry information in preference to the above space-group names.
They are only intended as comments.
;
_shelx_estimated_absorpt_t_max 0.609
_shelx_estimated_absorpt_t_min 0.215
_olex2_refinement_description
;
1. Restrained distances
 C4-H4 = C5-H5 = C6-H6 = C7-H7 = C8-H8 = C12-H12 = C8-H8 = C7-H7 = C6-H6 = C5-
 H5 = C4-H4 = C9-H9 = C10-H10 = C11-H11 = C12-H12 = C13-H13 = C16-H16 = C17-H17
 = C18-H18 = C19-H19 = C20-H20 = C34-H34 = C35-H35 = C36-H36 = C37-H37 = C38-
 H38 = C28-H28 = C29-H29 = C30-H30 = C32-H32 = C22-H22 = C23-H23 = C24-H24 =
 C25-H25 = C26-H26
 0.95 with sigma of 0.02
;
_olex2_date_sample_data_collection 2017-02-13
_olex2_date_sample_submission 2017-02-13
_olex2_exptl_crystal_mounting_method 'Parabar oil on a MiTeGen MicroMeshe polymer mount.'
_olex2_submission_original_sample_id MLB4_88B

loop_
_space_group_symop_operation_xyz
'x, y, z'
'-x, -y, -z'

loop_
_atom_site_label
_atom_site_type_symbol
_atom_site_fract_x
_atom_site_fract_y
_atom_site_fract_z
_atom_site_U_iso_or_equiv
_atom_site_adp_type
_atom_site_occupancy
_atom_site_site_symmetry_order
_atom_site_calc_flag
_atom_site_refinement_flags_posn
_atom_site_refinement_flags_occupancy
U1 U 1.000000 0.000000 0.500000 0.04737(10) Uani 1 2 d S P
Au1 Au 0.71099(2) 0.02300(2) 0.71879(2) 0.05255(9) Uani 1 1 d . .
C1 C 0.7788(6) 0.0105(5) 0.6119(5) 0.0579(16) Uani 1 1 d . .
P1 P 0.72467(12) 0.64875(10) 0.75109(10) 0.0360(3) Uani 1 1 d . .
N1 N 0.8222(5) 0.0020(5) 0.5541(4) 0.0648(15) Uani 1 1 d . .
U2 U 0.500000 0.000000 1.000000 0.04682(9) Uani 1 2 d S P
C2 C 0.6458(6) 0.0324(5) 0.8258(5) 0.0556(16) Uani 1 1 d . .
P2 P 0.67606(12) 0.45796(11) 0.82674(10) 0.0377(3) Uani 1 1 d . .
N2 N 0.6053(5) 0.0355(5) 0.8857(4) 0.0631(15) Uani 1 1 d . .
C3 C 0.8518(5) 0.7434(4) 0.8299(4) 0.0394(12) Uani 1 1 d . .
H4 H 0.880(5) 0.805(4) 0.7214(13) 0.038(15) Uiso 1 1 d D .
C4 C 0.9075(6) 0.8126(5) 0.7906(5) 0.0548(16) Uani 1 1 d D .
H5 H 1.035(7) 0.927(5) 0.815(5) 0.09(3) Uiso 1 1 d D .
N5 N 0.6761(4) 0.5791(4) 0.8128(3) 0.0429(10) Uani 1 1 d . .
C5 C 1.0060(7) 0.8838(6) 0.8515(6) 0.0682(19) Uani 1 1 d D .
H8 H 0.858(5) 0.701(4) 0.959(4) 0.055(18) Uiso 1 1 d D .
C8 C 0.8932(6) 0.7481(5) 0.9306(5) 0.0554(16) Uani 1 1 d D .
H7 H 1.020(6) 0.820(6) 1.0586(16) 0.07(2) Uiso 1 1 d D .
C7 C 0.9927(7) 0.8201(7) 0.9903(6) 0.073(2) Uani 1 1 d D .
H6 H 1.120(5) 0.929(6) 0.996(5) 0.11(3) Uiso 1 1 d D .
C6 C 1.0484(7) 0.8865(6) 0.9507(6) 0.076(2) Uani 1 1 d D .
C9 C 0.6006(6) 0.7551(5) 0.6007(5) 0.0540(15) Uani 1 1 d D .
H9 H 0.659(4) 0.736(5) 0.574(4) 0.060(19) Uiso 1 1 d D .
C10 C 0.5110(7) 0.8157(6) 0.5559(5) 0.0653(18) Uani 1 1 d D .
H10 H 0.514(6) 0.836(5) 0.498(3) 0.06(2) Uiso 1 1 d D .
C11 C 0.4271(7) 0.8445(6) 0.5962(6) 0.070(2) Uani 1 1 d D .
H11 H 0.364(4) 0.886(4) 0.567(4) 0.057(18) Uiso 1 1 d D .
C13 C 0.5204(6) 0.7537(5) 0.7289(5) 0.0521(15) Uani 1 1 d D .
H13 H 0.528(5) 0.732(4) 0.789(2) 0.041(15) Uiso 1 1 d D .
C12 C 0.4309(6) 0.8134(6) 0.6832(5) 0.0621(17) Uani 1 1 d D .
H12 H 0.363(5) 0.824(7) 0.703(6) 0.10(3) Uiso 1 1 d D .
C14 C 0.6060(5) 0.7243(4) 0.6879(4) 0.0417(12) Uani 1 1 d . .
C18 C 0.8229(10) 0.4307(7) 0.5188(6) 0.083(3) Uani 1 1 d D .
H18 H 0.849(8) 0.382(6) 0.476(6) 0.11(3) Uiso 1 1 d D .
C17 C 0.9139(8) 0.4969(7) 0.5937(7) 0.079(2) Uani 1 1 d D .
H17 H 0.999(2) 0.495(6) 0.611(5) 0.07(2) Uiso 1 1 d D .
C16 C 0.8869(6) 0.5669(5) 0.6643(5) 0.0563(16) Uani 1 1 d D .
H16 H 0.949(4) 0.609(4) 0.717(3) 0.051(17) Uiso 1 1 d D .
C15 C 0.7688(5) 0.5700(4) 0.6582(4) 0.0410(12) Uani 1 1 d . .
C19 C 0.7056(8) 0.4333(6) 0.5126(5) 0.0683(19) Uani 1 1 d D .
H19 H 0.641(4) 0.383(5) 0.466(4) 0.07(2) Uiso 1 1 d D .
C20 C 0.6772(6) 0.5020(5) 0.5810(4) 0.0522(15) Uani 1 1 d D .
H20 H 0.594(3) 0.506(6) 0.569(6) 0.09(3) Uiso 1 1 d D .
C21 C 0.5355(5) 0.3788(4) 0.7489(4) 0.0436(13) Uani 1 1 d . .
C22 C 0.4453(5) 0.4268(5) 0.6870(4) 0.0505(15) Uani 1 1 d D .
H22 H 0.456(5) 0.501(2) 0.685(4) 0.048(17) Uiso 1 1 d D .
C23 C 0.3360(6) 0.3673(7) 0.6295(5) 0.068(2) Uani 1 1 d D .
H23 H 0.272(5) 0.403(5) 0.592(5) 0.08(2) Uiso 1 1 d D .
C24 C 0.3168(7) 0.2608(7) 0.6344(6) 0.080(2) Uani 1 1 d D .
H24 H 0.238(3) 0.225(5) 0.601(5) 0.07(2) Uiso 1 1 d D .
C25 C 0.4043(8) 0.2140(7) 0.6953(6) 0.080(2) Uani 1 1 d D .
H25 H 0.402(7) 0.140(2) 0.697(6) 0.09(3) Uiso 1 1 d D .
C26 C 0.5138(6) 0.2722(5) 0.7530(5) 0.0588(17) Uani 1 1 d D .
H26 H 0.574(4) 0.239(4) 0.796(3) 0.040(15) Uiso 1 1 d D .
C27 C 0.6901(5) 0.4535(5) 0.9515(4) 0.0478(14) Uani 1 1 d . .
C28 C 0.6564(6) 0.5372(6) 1.0060(5) 0.0575(17) Uani 1 1 d D .
H28 H 0.632(5) 0.601(3) 0.984(4) 0.035(15) Uiso 1 1 d D .
C29 C 0.6639(7) 0.5316(8) 1.1006(6) 0.077(2) Uani 1 1 d D .
H29 H 0.654(7) 0.597(3) 1.136(5) 0.08(3) Uiso 1 1 d D .
C30 C 0.7016(9) 0.4443(10) 1.1402(6) 0.094(3) Uani 1 1 d D .
H30 H 0.708(6) 0.445(6) 1.206(2) 0.07(2) Uiso 1 1 d D .
C31 C 0.7350(10) 0.3597(9) 1.0875(6) 0.094(3) Uani 1 1 d . .
H31 H 0.760(8) 0.300(8) 1.113(7) 0.10(3) Uiso 1 1 d . .
C32 C 0.7311(8) 0.3649(6) 0.9923(5) 0.071(2) Uani 1 1 d D .
H32 H 0.751(6) 0.306(4) 0.954(5) 0.07(2) Uiso 1 1 d D .
C33 C 0.7995(5) 0.3933(4) 0.8058(4) 0.0423(12) Uani 1 1 d . .
C34 C 0.9148(6) 0.4341(6) 0.8689(5) 0.0599(17) Uani 1 1 d D .
H34 H 0.924(5) 0.487(4) 0.926(3) 0.051(17) Uiso 1 1 d D .
C35 C 1.0148(7) 0.3955(8) 0.8530(6) 0.076(2) Uani 1 1 d D .
H35 H 1.090(4) 0.424(6) 0.903(4) 0.08(2) Uiso 1 1 d D .
C36 C 1.0000(7) 0.3151(7) 0.7736(7) 0.074(2) Uani 1 1 d D .
H36 H 1.063(5) 0.286(6) 0.755(6) 0.09(3) Uiso 1 1 d D .
C37 C 0.8862(8) 0.2765(6) 0.7102(7) 0.073(2) Uani 1 1 d D .
H37 H 0.870(8) 0.227(6) 0.651(4) 0.11(3) Uiso 1 1 d D .
C38 C 0.7845(6) 0.3141(5) 0.7247(5) 0.0569(16) Uani 1 1 d D .
H38 H 0.704(3) 0.291(5) 0.681(4) 0.07(2) Uiso 1 1 d D .
N4 N 0.3111(9) 0.1324(10) 0.9121(8) 0.145(4) Uani 1 1 d . .
O5 O 0.5814(6) 0.1120(5) 1.0839(4) 0.0951(19) Uani 1 1 d . .
O8 O 0.3086(6) 0.0826(7) 0.9792(6) 0.124(3) Uani 1 1 d . .
O7 O 0.2348(10) 0.1898(10) 0.8783(8) 0.203(6) Uani 1 1 d . .
O6 O 0.4007(7) 0.1189(7) 0.8857(6) 0.132(3) Uani 1 1 d . .
O1 O 1.0791(5) 0.0925(4) 0.6068(4) 0.0809(17) Uani 1 1 d . .
O2 O 1.0215(5) 0.1396(4) 0.4036(5) 0.0864(17) Uani 1 1 d . .
O3 O 0.8864(7) 0.2469(6) 0.3478(6) 0.116(2) Uani 1 1 d . .
O4 O 0.8619(6) 0.1359(5) 0.4382(5) 0.101(2) Uani 1 1 d . .
N3 N 0.9221(7) 0.1769(6) 0.3953(6) 0.084(2) Uani 1 1 d . .

loop_
_atom_site_aniso_label
_atom_site_aniso_U_11
_atom_site_aniso_U_22
_atom_site_aniso_U_33
_atom_site_aniso_U_23
_atom_site_aniso_U_13
_atom_site_aniso_U_12
U1 0.05179(17) 0.04592(16) 0.05512(17) -0.00430(12) 0.04039(14) -0.01012(12)
Au1 0.06511(17) 0.04909(16) 0.06739(18) 0.01736(12) 0.05042(14) 0.00806(11)
C1 0.058(4) 0.051(4) 0.082(5) 0.016(3) 0.045(4) 0.009(3)
P1 0.0369(7) 0.0335(7) 0.0368(7) 0.0039(5) 0.0143(6) -0.0021(5)
N1 0.062(3) 0.078(4) 0.078(4) 0.012(3) 0.058(3) 0.002(3)
U2 0.05943(18) 0.05036(17) 0.04486(16) 0.01339(12) 0.03463(14) 0.00351(12)
C2 0.059(4) 0.059(4) 0.063(4) 0.018(3) 0.037(3) 0.008(3)
P2 0.0380(7) 0.0382(7) 0.0362(7) 0.0073(5) 0.0133(6) -0.0028(5)
N2 0.080(4) 0.074(4) 0.060(3) 0.025(3) 0.051(3) 0.011(3)
C3 0.042(3) 0.031(3) 0.046(3) 0.003(2) 0.018(2) -0.002(2)
C4 0.060(4) 0.046(4) 0.055(4) 0.003(3) 0.022(3) -0.010(3)
N5 0.046(3) 0.039(3) 0.048(3) 0.005(2) 0.025(2) -0.0006(19)
C5 0.060(4) 0.057(4) 0.085(6) 0.009(4) 0.027(4) -0.015(3)
C8 0.057(4) 0.055(4) 0.047(4) 0.002(3) 0.014(3) -0.005(3)
C7 0.072(5) 0.071(5) 0.054(4) -0.002(4) 0.005(4) -0.010(4)
C6 0.059(4) 0.059(5) 0.082(6) -0.009(4) 0.003(4) -0.015(3)
C9 0.049(4) 0.057(4) 0.055(4) 0.015(3) 0.016(3) 0.003(3)
C10 0.068(5) 0.068(5) 0.057(4) 0.025(3) 0.013(4) 0.009(3)
C11 0.055(4) 0.059(4) 0.080(5) 0.011(4) 0.002(4) 0.013(3)
C13 0.049(4) 0.058(4) 0.043(3) 0.001(3) 0.013(3) 0.004(3)
C12 0.051(4) 0.067(4) 0.062(4) 0.001(3) 0.015(3) 0.015(3)
C14 0.039(3) 0.036(3) 0.048(3) 0.001(2) 0.016(2) 0.001(2)
C18 0.137(8) 0.064(5) 0.063(5) 0.008(4) 0.053(5) 0.031(5)
C17 0.084(6) 0.082(6) 0.102(7) 0.023(5) 0.066(6) 0.029(5)
C16 0.058(4) 0.055(4) 0.061(4) 0.004(3) 0.031(3) 0.007(3)
C15 0.050(3) 0.035(3) 0.043(3) 0.009(2) 0.022(3) 0.003(2)
C19 0.099(6) 0.051(4) 0.053(4) 0.001(3) 0.029(4) 0.005(4)
C20 0.065(4) 0.047(3) 0.042(3) 0.006(3) 0.018(3) -0.001(3)
C21 0.046(3) 0.042(3) 0.042(3) 0.007(2) 0.017(3) -0.008(2)
C22 0.048(3) 0.057(4) 0.045(3) 0.012(3) 0.016(3) -0.007(3)
C23 0.046(4) 0.093(6) 0.057(4) 0.021(4) 0.010(3) -0.011(4)
C24 0.062(5) 0.099(6) 0.064(5) 0.020(4) 0.010(4) -0.041(4)
C25 0.091(6) 0.062(5) 0.077(5) 0.012(4) 0.024(5) -0.035(4)
C26 0.064(4) 0.049(4) 0.058(4) 0.013(3) 0.016(3) -0.010(3)
C27 0.047(3) 0.055(4) 0.043(3) 0.010(3) 0.019(3) -0.007(3)
C28 0.043(3) 0.088(5) 0.042(3) 0.012(3) 0.017(3) 0.000(3)
C29 0.064(5) 0.117(7) 0.052(4) 0.002(5) 0.031(4) 0.002(5)
C30 0.095(6) 0.144(9) 0.051(5) 0.022(6) 0.039(5) -0.011(6)
C31 0.121(8) 0.105(8) 0.060(5) 0.041(5) 0.028(5) -0.006(6)
C32 0.098(6) 0.065(5) 0.052(4) 0.019(4) 0.025(4) 0.000(4)
C33 0.046(3) 0.043(3) 0.041(3) 0.011(2) 0.018(3) 0.006(2)
C34 0.052(4) 0.082(5) 0.042(3) 0.007(3) 0.013(3) 0.015(3)
C35 0.045(4) 0.116(7) 0.063(5) 0.025(5) 0.010(4) 0.022(4)
C36 0.067(5) 0.087(6) 0.093(6) 0.036(5) 0.047(5) 0.036(4)
C37 0.092(6) 0.049(4) 0.096(6) 0.004(4) 0.059(5) 0.012(4)
C38 0.064(4) 0.043(4) 0.066(4) 0.004(3) 0.030(4) -0.002(3)
N4 0.141(8) 0.218(11) 0.160(9) 0.131(8) 0.104(7) 0.118(8)
O5 0.130(5) 0.087(4) 0.079(4) -0.004(3) 0.063(4) -0.024(3)
O8 0.118(5) 0.187(7) 0.144(6) 0.115(6) 0.096(5) 0.091(5)
O7 0.192(9) 0.298(13) 0.222(11) 0.187(10) 0.125(9) 0.172(10)
O6 0.128(6) 0.203(8) 0.146(6) 0.129(6) 0.101(5) 0.096(5)
O1 0.085(4) 0.082(3) 0.079(3) -0.021(3) 0.054(3) -0.032(3)
O2 0.094(4) 0.086(4) 0.127(5) 0.047(3) 0.086(4) 0.026(3)
O3 0.144(6) 0.110(5) 0.148(6) 0.059(5) 0.098(5) 0.055(5)
O4 0.092(4) 0.119(5) 0.143(6) 0.055(4) 0.091(4) 0.031(3)
N3 0.104(5) 0.072(4) 0.121(6) 0.041(4) 0.082(5) 0.031(4)

loop_
_atom_type_symbol
_atom_type_description
_atom_type_scat_dispersion_real
_atom_type_scat_dispersion_imag
_atom_type_scat_source
C C 0.0181 0.0091 'International Tables Vol C Tables 4.2.6.8 and 6.1.1.4'
H H 0.0000 0.0000 'International Tables Vol C Tables 4.2.6.8 and 6.1.1.4'
Au Au -4.4197 7.2980 'International Tables Vol C Tables 4.2.6.8 and 6.1.1.4'
N N 0.0311 0.0180 'International Tables Vol C Tables 4.2.6.8 and 6.1.1.4'
O O 0.0492 0.0322 'International Tables Vol C Tables 4.2.6.8 and 6.1.1.4'
P P 0.2955 0.4335 'International Tables Vol C Tables 4.2.6.8 and 6.1.1.4'
U U -4.3638 13.4090 'International Tables Vol C Tables 4.2.6.8 and 6.1.1.4'

loop_
_geom_angle_atom_site_label_1
_geom_angle_atom_site_label_2
_geom_angle_atom_site_label_3
_geom_angle
_geom_angle_site_symmetry_1
_geom_angle_site_symmetry_3
O1 U1 O1 180.0(3) 2_756 .
O1 U1 O4 90.2(3) 2_756 2_756
O1 U1 O4 89.8(3) . 2_756
O1 U1 O4 89.8(3) 2_756 .
O1 U1 O4 90.2(3) . .
O4 U1 O4 180.0 2_756 .
O1 U1 O2 88.4(2) 2_756 2_756
O1 U1 O2 91.6(2) . 2_756
O4 U1 O2 50.41(16) 2_756 2_756
O4 U1 O2 129.59(16) . 2_756
O1 U1 O2 91.6(2) 2_756 .
O1 U1 O2 88.4(2) . .
O4 U1 O2 129.59(16) 2_756 .
O4 U1 O2 50.41(16) . .
O2 U1 O2 180.0 2_756 .
O1 U1 N1 92.1(2) 2_756 .
O1 U1 N1 87.9(2) . .
O4 U1 N1 113.74(19) 2_756 .
O4 U1 N1 66.26(19) . .
O2 U1 N1 63.48(19) 2_756 .
O2 U1 N1 116.52(19) . .
O1 U1 N1 87.9(2) 2_756 2_756
O1 U1 N1 92.1(2) . 2_756
O4 U1 N1 66.26(19) 2_756 2_756
O4 U1 N1 113.74(19) . 2_756
O2 U1 N1 116.52(19) 2_756 2_756
O2 U1 N1 63.48(19) . 2_756
N1 U1 N1 180.0(4) . 2_756
O1 U1 N3 90.1(3) 2_756 .
O1 U1 N3 89.9(3) . .
O4 U1 N3 154.96(16) 2_756 .
O4 U1 N3 25.05(16) . .
O2 U1 N3 154.62(16) 2_756 .
O2 U1 N3 25.38(16) . .
N1 U1 N3 91.28(19) . .
N1 U1 N3 88.72(19) 2_756 .
O1 U1 N3 89.9(3) 2_756 2_756
O1 U1 N3 90.1(3) . 2_756
O4 U1 N3 25.04(16) 2_756 2_756
O4 U1 N3 154.95(16) . 2_756
O2 U1 N3 25.38(16) 2_756 2_756
O2 U1 N3 154.62(16) . 2_756
N1 U1 N3 88.72(19) . 2_756
N1 U1 N3 91.28(19) 2_756 2_756
N3 U1 N3 180.0 . 2_756
C2 Au1 C1 178.6(3) . .
N1 C1 Au1 176.8(7) . .
N5 P1 C3 111.1(3) . .
N5 P1 C15 113.9(2) . .
C3 P1 C15 108.2(3) . .
N5 P1 C14 108.9(3) . .
C3 P1 C14 107.8(2) . .
C15 P1 C14 106.7(3) . .
C1 N1 U1 153.1(6) . .
O5 U2 O5 180.0 2_657 .
O5 U2 O6 90.9(3) 2_657 .
O5 U2 O6 89.1(3) . .
O5 U2 O6 89.1(3) 2_657 2_657
O5 U2 O6 90.9(3) . 2_657
O6 U2 O6 180.0 . 2_657
O5 U2 O8 89.4(3) 2_657 .
O5 U2 O8 90.6(3) . .
O6 U2 O8 50.73(19) . .
O6 U2 O8 129.27(19) 2_657 .
O5 U2 O8 90.6(3) 2_657 2_657
O5 U2 O8 89.4(3) . 2_657
O6 U2 O8 129.27(19) . 2_657
O6 U2 O8 50.73(19) 2_657 2_657
O8 U2 O8 180.0(3) . 2_657
O5 U2 N2 90.4(2) 2_657 2_657
O5 U2 N2 89.6(2) . 2_657
O6 U2 N2 114.5(2) . 2_657
O6 U2 N2 65.5(2) 2_657 2_657
O8 U2 N2 63.80(19) . 2_657
O8 U2 N2 116.20(19) 2_657 2_657
O5 U2 N2 89.6(2) 2_657 .
O5 U2 N2 90.4(2) . .
O6 U2 N2 65.5(2) . .
O6 U2 N2 114.5(2) 2_657 .
O8 U2 N2 116.20(19) . .
O8 U2 N2 63.80(19) 2_657 .
N2 U2 N2 180.0 2_657 .
O5 U2 N4 89.6(4) 2_657 2_657
O5 U2 N4 90.4(4) . 2_657
O6 U2 N4 154.7(2) . 2_657
O6 U2 N4 25.3(2) 2_657 2_657
O8 U2 N4 154.6(2) . 2_657
O8 U2 N4 25.4(2) 2_657 2_657
N2 U2 N4 90.8(2) 2_657 2_657
N2 U2 N4 89.2(2) . 2_657
O5 U2 N4 90.4(4) 2_657 .
O5 U2 N4 89.6(4) . .
O6 U2 N4 25.3(2) . .
O6 U2 N4 154.7(2) 2_657 .
O8 U2 N4 25.4(2) . .
O8 U2 N4 154.6(2) 2_657 .
N2 U2 N4 89.2(2) 2_657 .
N2 U2 N4 90.8(2) . .
N4 U2 N4 180.0 2_657 .
N2 C2 Au1 177.9(6) . .
N5 P2 C27 108.8(3) . .
N5 P2 C33 113.6(2) . .
C27 P2 C33 107.0(3) . .
N5 P2 C21 111.8(3) . .
C27 P2 C21 106.5(3) . .
C33 P2 C21 108.8(3) . .
C2 N2 U2 167.4(5) . .
C4 C3 C8 119.7(5) . .
C4 C3 P1 120.3(5) . .
C8 C3 P1 119.9(4) . .
C5 C4 C3 119.9(6) . .
C5 C4 H4 122(3) . .
C3 C4 H4 118(3) . .
P2 N5 P1 135.8(3) . .
C6 C5 C4 120.2(7) . .
C6 C5 H5 128(5) . .
C4 C5 H5 111(5) . .
C3 C8 C7 119.3(6) . .
C3 C8 H8 122(4) . .
C7 C8 H8 119(4) . .
C6 C7 C8 120.6(7) . .
C6 C7 H7 122(5) . .
C8 C7 H7 117(5) . .
C7 C6 C5 120.3(6) . .
C7 C6 H6 116(6) . .
C5 C6 H6 124(6) . .
C10 C9 C14 119.8(6) . .
C10 C9 H9 121(4) . .
C14 C9 H9 119(4) . .
C11 C10 C9 120.5(7) . .
C11 C10 H10 124(4) . .
C9 C10 H10 115(4) . .
C10 C11 C12 120.3(7) . .
C10 C11 H11 122(4) . .
C12 C11 H11 117(4) . .
C12 C13 C14 120.0(6) . .
C12 C13 H13 123(4) . .
C14 C13 H13 117(4) . .
C13 C12 C11 119.8(7) . .
C13 C12 H12 122(6) . .
C11 C12 H12 118(6) . .
C9 C14 C13 119.6(6) . .
C9 C14 P1 121.3(4) . .
C13 C14 P1 119.1(5) . .
C19 C18 C17 120.5(7) . .
C19 C18 H18 124(6) . .
C17 C18 H18 115(6) . .
C18 C17 C16 120.1(7) . .
C18 C17 H17 128(5) . .
C16 C17 H17 112(5) . .
C15 C16 C17 119.6(7) . .
C15 C16 H16 120(4) . .
C17 C16 H16 120(4) . .
C16 C15 C20 119.4(6) . .
C16 C15 P1 123.4(5) . .
C20 C15 P1 117.0(4) . .
C18 C19 C20 120.3(7) . .
C18 C19 H19 123(4) . .
C20 C19 H19 117(4) . .
C19 C20 C15 120.2(7) . .
C19 C20 H20 117(5) . .
C15 C20 H20 123(5) . .
C26 C21 C22 118.9(5) . .
C26 C21 P2 121.4(5) . .
C22 C21 P2 119.6(4) . .
C21 C22 C23 119.9(6) . .
C21 C22 H22 121(4) . .
C23 C22 H22 119(4) . .
C24 C23 C22 120.1(7) . .
C24 C23 H23 120(5) . .
C22 C23 H23 119(5) . .
C25 C24 C23 120.1(6) . .
C25 C24 H24 121(5) . .
C23 C24 H24 118(5) . .
C24 C25 C26 120.4(7) . .
C24 C25 H25 125(5) . .
C26 C25 H25 114(5) . .
C21 C26 C25 120.5(7) . .
C21 C26 H26 119(4) . .
C25 C26 H26 120(4) . .
C32 C27 C28 119.7(6) . .
C32 C27 P2 120.1(5) . .
C28 C27 P2 120.1(5) . .
C29 C28 C27 119.7(8) . .
C29 C28 H28 116(3) . .
C27 C28 H28 124(3) . .
C30 C29 C28 120.8(8) . .
C30 C29 H29 125(5) . .
C28 C29 H29 113(5) . .
C29 C30 C31 120.6(8) . .
C29 C30 H30 118(4) . .
C31 C30 H30 122(4) . .
C30 C31 C32 119.5(10) . .
C30 C31 H31 121(6) . .
C32 C31 H31 119(6) . .
C27 C32 C31 119.5(8) . .
C27 C32 H32 120(5) . .
C31 C32 H32 121(5) . .
C34 C33 C38 119.4(6) . .
C34 C33 P2 116.9(4) . .
C38 C33 P2 123.3(5) . .
C33 C34 C35 120.6(7) . .
C33 C34 H34 118(4) . .
C35 C34 H34 121(4) . .
C36 C35 C34 120.1(7) . .
C36 C35 H35 125(5) . .
C34 C35 H35 115(5) . .
C37 C36 C35 119.3(7) . .
C37 C36 H36 115(5) . .
C35 C36 H36 126(5) . .
C36 C37 C38 121.6(7) . .
C36 C37 H37 123(6) . .
C38 C37 H37 115(6) . .
C37 C38 C33 119.0(7) . .
C37 C38 H38 124(4) . .
C33 C38 H38 117(4) . .
O7 N4 O6 123.4(9) . .
O7 N4 O8 122.1(9) . .
O6 N4 O8 114.5(8) . .
O7 N4 U2 177.9(13) . .
O6 N4 U2 56.9(4) . .
O8 N4 U2 57.6(4) . .
N4 O8 U2 97.0(5) . .
N4 O6 U2 97.8(5) . .
N3 O2 U1 96.8(4) . .
N3 O4 U1 97.4(5) . .
O3 N3 O4 122.2(7) . .
O3 N3 O2 122.5(6) . .
O4 N3 O2 115.3(7) . .
O3 N3 U1 176.9(7) . .
O4 N3 U1 57.5(4) . .
O2 N3 U1 57.8(4) . .

loop_
_geom_bond_atom_site_label_1
_geom_bond_atom_site_label_2
_geom_bond_distance
_geom_bond_site_symmetry_2
U1 O1 1.739(5) 2_756
U1 O1 1.739(5) .
U1 O4 2.488(6) 2_756
U1 O4 2.488(6) .
U1 O2 2.493(5) 2_756
U1 O2 2.493(5) .
U1 N1 2.495(5) .
U1 N1 2.495(5) 2_756
U1 N3 2.925(7) .
U1 N3 2.925(7) 2_756
Au1 C2 1.973(6) .
Au1 C1 1.990(6) .
C1 N1 1.132(8) .
P1 N5 1.582(5) .
P1 C3 1.799(5) .
P1 C15 1.804(5) .
P1 C14 1.804(6) .
U2 O5 1.721(5) 2_657
U2 O5 1.721(5) .
U2 O6 2.467(6) .
U2 O6 2.467(6) 2_657
U2 O8 2.482(6) .
U2 O8 2.482(6) 2_657
U2 N2 2.498(5) 2_657
U2 N2 2.498(5) .
U2 N4 2.918(8) 2_657
U2 N4 2.918(8) .
C2 N2 1.138(7) .
P2 N5 1.579(5) .
P2 C27 1.800(6) .
P2 C33 1.801(6) .
P2 C21 1.803(5) .
C3 C4 1.382(8) .
C3 C8 1.385(8) .
C4 C5 1.378(9) .
C4 H4 0.946(14) .
C5 C6 1.368(12) .
C5 H5 0.949(15) .
C8 C7 1.386(9) .
C8 H8 0.948(15) .
C7 C6 1.361(12) .
C7 H7 0.946(15) .
C6 H6 0.951(15) .
C9 C10 1.379(10) .
C9 C14 1.385(9) .
C9 H9 0.93(2) .
C10 C11 1.359(11) .
C10 H10 0.94(2) .
C11 C12 1.387(11) .
C11 H11 0.95(2) .
C13 C12 1.375(10) .
C13 C14 1.385(8) .
C13 H13 0.94(2) .
C12 H12 0.945(15) .
C18 C19 1.362(12) .
C18 C17 1.372(13) .
C18 H18 0.95(2) .
C17 C16 1.391(10) .
C17 H17 0.95(2) .
C16 C15 1.373(8) .
C16 H16 0.93(2) .
C15 C20 1.401(8) .
C19 C20 1.368(9) .
C19 H19 0.95(2) .
C20 H20 0.95(2) .
C21 C26 1.376(9) .
C21 C22 1.380(9) .
C22 C23 1.382(9) .
C22 H22 0.94(2) .
C23 C24 1.374(12) .
C23 H23 0.95(2) .
C24 C25 1.346(13) .
C24 H24 0.94(2) .
C25 C26 1.378(10) .
C25 H25 0.94(2) .
C26 H26 0.94(2) .
C27 C32 1.385(10) .
C27 C28 1.385(9) .
C28 C29 1.380(10) .
C28 H28 0.94(2) .
C29 C30 1.354(14) .
C29 H29 0.94(2) .
C30 C31 1.376(15) .
C30 H30 0.95(2) .
C31 C32 1.400(11) .
C31 H31 0.91(10) .
C32 H32 0.95(2) .
C33 C34 1.379(8) .
C33 C38 1.388(8) .
C34 C35 1.380(10) .
C34 H34 0.95(2) .
C35 C36 1.379(12) .
C35 H35 0.95(2) .
C36 C37 1.361(12) .
C36 H36 0.95(2) .
C37 C38 1.386(10) .
C37 H37 0.95(2) .
C38 H38 0.94(2) .
N4 O7 1.208(11) .
N4 O6 1.259(10) .
N4 O8 1.263(10) .
O2 N3 1.262(8) .
O3 N3 1.217(9) .
O4 N3 1.249(8) .

loop_
_geom_torsion_atom_site_label_1
_geom_torsion_atom_site_label_2
_geom_torsion_atom_site_label_3
_geom_torsion_atom_site_label_4
_geom_torsion
N5 P1 C3 C4 -179.7(5)
C15 P1 C3 C4 54.6(6)
C14 P1 C3 C4 -60.4(6)
N5 P1 C3 C8 -0.6(6)
C15 P1 C3 C8 -126.3(5)
C14 P1 C3 C8 118.7(5)
C8 C3 C4 C5 1.7(10)
P1 C3 C4 C5 -179.1(6)
C27 P2 N5 P1 145.8(4)
C33 P2 N5 P1 26.7(5)
C21 P2 N5 P1 -96.9(5)
C3 P1 N5 P2 -109.7(4)
C15 P1 N5 P2 12.8(6)
C14 P1 N5 P2 131.7(4)
C3 C4 C5 C6 -0.2(12)
C4 C3 C8 C7 -2.0(10)
P1 C3 C8 C7 178.8(6)
C3 C8 C7 C6 0.8(12)
C8 C7 C6 C5 0.7(13)
C4 C5 C6 C7 -1.0(13)
C14 C9 C10 C11 -0.7(11)
C9 C10 C11 C12 0.2(12)
C14 C13 C12 C11 -0.3(10)
C10 C11 C12 C13 0.3(11)
C10 C9 C14 C13 0.7(9)
C10 C9 C14 P1 -177.9(5)
C12 C13 C14 C9 -0.2(9)
C12 C13 C14 P1 178.5(5)
N5 P1 C14 C9 -152.6(5)
C3 P1 C14 C9 86.8(5)
C15 P1 C14 C9 -29.3(5)
N5 P1 C14 C13 28.7(5)
C3 P1 C14 C13 -91.9(5)
C15 P1 C14 C13 152.1(4)
C19 C18 C17 C16 0.4(13)
C18 C17 C16 C15 -0.5(12)
C17 C16 C15 C20 0.3(10)
C17 C16 C15 P1 174.5(6)
N5 P1 C15 C16 -109.4(5)
C3 P1 C15 C16 14.6(6)
C14 P1 C15 C16 130.4(5)
N5 P1 C15 C20 64.9(5)
C3 P1 C15 C20 -171.1(4)
C14 P1 C15 C20 -55.3(5)
C17 C18 C19 C20 0.0(12)
C18 C19 C20 C15 -0.2(11)
C16 C15 C20 C19 0.1(9)
P1 C15 C20 C19 -174.5(5)
N5 P2 C21 C26 -176.7(5)
C27 P2 C21 C26 -58.0(6)
C33 P2 C21 C26 57.1(6)
N5 P2 C21 C22 0.3(6)
C27 P2 C21 C22 119.0(5)
C33 P2 C21 C22 -126.0(5)
C26 C21 C22 C23 -0.9(9)
P2 C21 C22 C23 -177.9(5)
C21 C22 C23 C24 0.5(11)
C22 C23 C24 C25 0.1(13)
C23 C24 C25 C26 -0.3(14)
C22 C21 C26 C25 0.8(10)
P2 C21 C26 C25 177.8(6)
C24 C25 C26 C21 -0.2(13)
N5 P2 C27 C32 -159.1(5)
C33 P2 C27 C32 -35.9(6)
C21 P2 C27 C32 80.3(6)
N5 P2 C27 C28 22.9(6)
C33 P2 C27 C28 146.0(5)
C21 P2 C27 C28 -97.7(5)
C32 C27 C28 C29 0.0(10)
P2 C27 C28 C29 178.0(5)
C27 C28 C29 C30 -1.3(12)
C28 C29 C30 C31 0.9(14)
C29 C30 C31 C32 0.8(15)
C28 C27 C32 C31 1.7(11)
P2 C27 C32 C31 -176.4(7)
C30 C31 C32 C27 -2.1(14)
N5 P2 C33 C34 63.8(5)
C27 P2 C33 C34 -56.3(5)
C21 P2 C33 C34 -171.0(5)
N5 P2 C33 C38 -109.2(5)
C27 P2 C33 C38 130.8(5)
C21 P2 C33 C38 16.0(6)
C38 C33 C34 C35 -1.1(10)
P2 C33 C34 C35 -174.4(6)
C33 C34 C35 C36 -0.2(12)
C34 C35 C36 C37 1.6(13)
C35 C36 C37 C38 -1.6(13)
C36 C37 C38 C33 0.2(11)
C34 C33 C38 C37 1.2(10)
P2 C33 C38 C37 173.9(5)
O7 N4 O8 U2 -177.5(15)
O6 N4 O8 U2 0.9(13)
O7 N4 O6 U2 177.5(15)
O8 N4 O6 U2 -0.9(13)
U1 O4 N3 O3 176.3(8)
U1 O4 N3 O2 -2.8(8)
U1 O2 N3 O3 -176.3(8)
U1 O2 N3 O4 2.7(8)
